data_7051505
loop_
_publ_author_name
'Anderson, Kirsty M.'
'Lesley, M. J. Gerald'
'Norman, Nicholas C.'
'Orpen, A. Guy'
'Starbuck, Johnathan'

_publ_section_title
;
The Platinum Catalysed Diboration of Alkynes Using 1,2-
B~2~Cl~2~(NMe~2~)~2~:
Formation of 1-Azonia-2-Borata-5-Borole Derivatives
;
_journal_name_full 'New Journal of Chemistry'
_journal_paper_doi 10.1039/a907255a
_journal_year 1999
_chemical_formula_sum 'C20 H26 B2 Cl2 N2 O2'
_chemical_formula_weight 418.95
_space_group_IT_number 14
_symmetry_cell_setting monoclinic
_symmetry_space_group_name_Hall '-P 2yn'
_symmetry_space_group_name_H-M 'P 1 21/n 1'
_cell_angle_alpha 90.00
_cell_angle_beta 92.185(9)
_cell_angle_gamma 90.00
_cell_formula_units_Z 4
_cell_length_a 10.870(3)
_cell_length_b 12.404(2)
_cell_length_c 16.086(3)
_cell_measurement_temperature 173(2)
_cell_volume 2167.3(7)
_diffrn_ambient_temperature 173(2)
_exptl_crystal_density_diffrn 1.284
_cod_depositor_comments
;
The following automatic conversions were performed:
'_symmetry_cell_setting' value 'Monoclinic' changed to 'monoclinic'
according to '/home/saulius/struct/CIF-dictionaries/cif_core.dic'
dictionary named 'cif_core.dic' version 2.4.1 from 2010-06-29.

Automatic conversion script
Id: cif_fix_enum 1527 2010-12-29 10:47:43Z saulius 
;
_cod_original_sg_symbol_H-M 'P 21/n'
_cod_database_code 7051505

loop_
_symmetry_equiv_pos_as_xyz
'x, y, z'
'-x+1/2, y+1/2, -z+1/2'
'-x, -y, -z'
'x-1/2, -y-1/2, z-1/2'

loop_
_atom_site_aniso_label
_atom_site_aniso_U_11
_atom_site_aniso_U_22
_atom_site_aniso_U_33
_atom_site_aniso_U_23
_atom_site_aniso_U_13
_atom_site_aniso_U_12
B1 0.0282(13) 0.0287(13) 0.0260(13) -0.0004(10) 0.0030(10) -0.0017(11)
B2 0.0239(13) 0.0302(13) 0.0246(12) -0.0014(10) 0.0044(10) 0.0039(10)
Cl1 0.0385(3) 0.0481(4) 0.0257(3) -0.0031(3) 0.0037(2) 0.0030(3)
Cl2 0.0331(3) 0.0349(3) 0.0478(4) -0.0032(3) -0.0005(2) -0.0084(3)
N1 0.0252(10) 0.0309(10) 0.0269(9) 0.0026(8) -0.0020(7) 0.0026(8)
N2 0.0332(11) 0.0278(10) 0.0299(10) 0.0051(8) 0.0004(8) 0.0010(8)
O1 0.0415(10) 0.0298(8) 0.0344(9) 0.0069(7) 0.0006(7) 0.0080(7)
O2 0.0350(10) 0.0480(10) 0.0368(9) -0.0179(7) -0.0057(7) 0.0030(8)
C1 0.0266(13) 0.0383(14) 0.0495(15) -0.0012(11) 0.0069(10) 0.0024(10)
C2 0.0421(15) 0.0451(14) 0.0378(13) 0.0028(11) -0.0144(11) 0.0060(12)
C3 0.046(2) 0.0337(13) 0.0417(14) 0.0100(10) 0.0038(11) 0.0088(11)
C4 0.051(2) 0.0340(13) 0.049(2) 0.0062(11) -0.0023(12) -0.0103(12)
C5 0.052(2) 0.0359(13) 0.050(2) 0.0084(12) 0.0004(12) 0.0134(12)
C6 0.0228(12) 0.0277(11) 0.0275(11) 0.0030(9) -0.0026(9) -0.0017(9)
C7 0.0294(12) 0.0315(12) 0.0212(10) 0.0025(9) 0.0007(9) -0.0028(9)
C8 0.0274(12) 0.0272(11) 0.0244(11) -0.0028(9) 0.0013(8) -0.0003(9)
C9 0.0225(11) 0.0231(11) 0.0254(11) -0.0008(8) -0.0001(8) -0.0004(8)
C10 0.0335(13) 0.0339(12) 0.0240(11) 0.0020(9) 0.0026(9) 0.0035(10)
C11 0.0324(13) 0.0288(12) 0.0296(12) -0.0029(9) 0.0031(9) 0.0074(10)
C12 0.0224(11) 0.0263(11) 0.0220(10) 0.0016(8) 0.0045(8) 0.0000(8)
C13 0.0249(11) 0.0274(11) 0.0231(11) 0.0006(9) 0.0032(8) 0.0009(9)
C14 0.0268(12) 0.0227(11) 0.0263(11) 0.0012(9) 0.0031(9) -0.0009(9)
C15 0.0321(13) 0.0338(12) 0.0326(12) -0.0026(10) -0.0025(10) 0.0079(10)
C16 0.0381(14) 0.0326(12) 0.0359(13) -0.0096(10) 0.0023(10) 0.0049(10)
C17 0.0306(13) 0.0320(12) 0.0276(12) -0.0046(9) 0.0007(9) -0.0033(10)
C18 0.0256(12) 0.0308(12) 0.0308(12) -0.0006(9) -0.0003(9) 0.0024(9)
C19 0.0273(12) 0.0229(11) 0.0300(12) -0.0025(9) 0.0023(9) 0.0003(9)
C20 0.0387(14) 0.0382(13) 0.0362(13) -0.0067(10) -0.0078(10) -0.0021(11)

loop_
_atom_site_label
_atom_site_type_symbol
_atom_site_fract_x
_atom_site_fract_y
_atom_site_fract_z
_atom_site_U_iso_or_equiv
_atom_site_thermal_displace_type
_atom_site_occupancy
_atom_site_calc_flag
_atom_site_refinement_flags
_atom_site_disorder_group
B1 B 0.8811(2) 0.3031(2) 0.15557(14) 0.0276(5) Uani 1 d . .
B2 B 0.9210(2) 0.4911(2) 0.19182(14) 0.0261(5) Uani 1 d . .
Cl1 Cl 0.97047(5) 0.28317(5) 0.05872(3) 0.0374(2) Uani 1 d . .
Cl2 Cl 0.76286(5) 0.19554(4) 0.15855(4) 0.0387(2) Uani 1 d . .
N1 N 0.8159(2) 0.42105(13) 0.15112(10) 0.0277(4) Uani 1 d . .
N2 N 0.9400(2) 0.59727(13) 0.17057(10) 0.0303(4) Uani 1 d . .
O1 O 1.12584(14) -0.06033(11) 0.41364(9) 0.0353(4) Uani 1 d . .
O2 O 1.25246(14) 0.58334(13) 0.54026(9) 0.0401(4) Uani 1 d . .
C1 C 0.7100(2) 0.4271(2) 0.20907(14) 0.0380(6) Uani 1 d . .
H1A H 0.6837(8) 0.5023(2) 0.2145(7) 0.057 Uiso 1 calc R .
H1B H 0.7364(4) 0.3991(10) 0.2639(3) 0.057 Uiso 1 calc R .
H1C H 0.6411(5) 0.3838(9) 0.1864(4) 0.057 Uiso 1 calc R .
C2 C 0.7669(2) 0.4471(2) 0.06466(14) 0.0421(6) Uani 1 d . .
H2A H 0.7054(10) 0.5047(9) 0.0674(2) 0.063 Uiso 1 calc R .
H2B H 0.7287(13) 0.3827(4) 0.0397(4) 0.063 Uiso 1 calc R .
H2C H 0.8347(3) 0.4710(12) 0.0307(3) 0.063 Uiso 1 calc R .
C3 C 0.8510(2) 0.6701(2) 0.12917(14) 0.0404(6) Uani 1 d . .
H3A H 0.7691(3) 0.6369(5) 0.1280(8) 0.061 Uiso 1 calc R .
H3B H 0.8755(8) 0.6837(10) 0.0721(3) 0.061 Uiso 1 calc R .
H3C H 0.8488(10) 0.7384(5) 0.1597(5) 0.061 Uiso 1 calc R .
C4 C 1.0557(2) 0.6530(2) 0.1920(2) 0.0445(6) Uani 1 d . .
H4A H 1.1151(5) 0.6015(3) 0.2164(9) 0.067 Uiso 1 calc R .
H4B H 1.0406(3) 0.7103(8) 0.2323(7) 0.067 Uiso 1 calc R .
H4C H 1.0889(7) 0.6845(10) 0.1417(2) 0.067 Uiso 1 calc R .
C5 C 1.2042(2) -0.1382(2) 0.3776(2) 0.0459(6) Uani 1 d . .
H5A H 1.2255(12) -0.1940(7) 0.4189(3) 0.069 Uiso 1 calc R .
H5B H 1.2794(7) -0.1028(3) 0.3599(9) 0.069 Uiso 1 calc R .
H5C H 1.1614(6) -0.1713(9) 0.3294(6) 0.069 Uiso 1 calc R .
C6 C 1.0931(2) 0.0285(2) 0.36639(12) 0.0261(5) Uani 1 d . .
C7 C 1.0304(2) 0.1088(2) 0.40757(13) 0.0274(5) Uani 1 d . .
H7A H 1.0132(2) 0.1003(2) 0.46467(13) 0.033 Uiso 1 calc R .
C8 C 0.9928(2) 0.2010(2) 0.36551(12) 0.0263(5) Uani 1 d . .
H8A H 0.9508(2) 0.2558(2) 0.39436(12) 0.032 Uiso 1 calc R .
C9 C 1.0157(2) 0.2150(2) 0.28133(12) 0.0237(4) Uani 1 d . .
C10 C 1.0762(2) 0.1325(2) 0.24088(13) 0.0304(5) Uani 1 d . .
H10A H 1.0906(2) 0.1393(2) 0.18323(13) 0.037 Uiso 1 calc R .
C11 C 1.1161(2) 0.0403(2) 0.28315(13) 0.0302(5) Uani 1 d . .
H11A H 1.1590(2) -0.0144(2) 0.25476(13) 0.036 Uiso 1 calc R .
C12 C 0.9704(2) 0.3122(2) 0.23536(12) 0.0235(4) Uani 1 d . .
C13 C 0.9931(2) 0.4165(2) 0.25565(12) 0.0251(5) Uani 1 d . .
C14 C 1.0672(2) 0.4562(2) 0.32949(12) 0.0252(5) Uani 1 d . .
C15 C 1.0241(2) 0.5445(2) 0.37377(13) 0.0329(5) Uani 1 d . .
H15A H 0.9492(2) 0.5780(2) 0.35549(13) 0.040 Uiso 1 calc R .
C16 C 1.0866(2) 0.5843(2) 0.44300(13) 0.0355(5) Uani 1 d . .
H16A H 1.0541(2) 0.6437(2) 0.47226(13) 0.043 Uiso 1 calc R .
C17 C 1.1971(2) 0.5380(2) 0.47035(13) 0.0301(5) Uani 1 d . .
C18 C 1.2422(2) 0.4502(2) 0.42787(13) 0.0291(5) Uani 1 d . .
H18A H 1.3173(2) 0.4173(2) 0.44616(13) 0.035 Uiso 1 calc R .
C19 C 1.1770(2) 0.4102(2) 0.35829(12) 0.0267(5) Uani 1 d . .
H19A H 1.2087(2) 0.3498(2) 0.32979(12) 0.032 Uiso 1 calc R .
C20 C 1.3752(2) 0.5502(2) 0.56075(14) 0.0379(6) Uani 1 d . .
H20A H 1.4054(5) 0.5882(8) 0.6109(5) 0.057 Uiso 1 calc R .
H20B H 1.4280(3) 0.5672(10) 0.5145(4) 0.057 Uiso 1 calc R .
H20C H 1.3767(3) 0.4723(3) 0.5710(9) 0.057 Uiso 1 calc R .

loop_
_geom_bond_atom_site_label_1
_geom_bond_atom_site_label_2
_geom_bond_distance
_geom_bond_site_symmetry_2
_geom_bond_publ_flag
B1 C12 1.584(3) . ?
B1 N1 1.626(3) . ?
B1 Cl2 1.854(2) . ?
B1 Cl1 1.884(2) . ?
B2 N2 1.378(3) . ?
B2 N1 1.559(3) . ?
B2 C13 1.569(3) . ?
N1 C2 1.505(3) . ?
N1 C1 1.511(3) . ?
N2 C3 1.465(3) . ?
N2 C4 1.465(3) . ?
O1 C6 1.378(2) . ?
O1 C5 1.425(3) . ?
O2 C17 1.375(2) . ?
O2 C20 1.423(3) . ?
C6 C11 1.379(3) . ?
C6 C7 1.389(3) . ?
C7 C8 1.383(3) . ?
C8 C9 1.397(3) . ?
C9 C10 1.391(3) . ?
C9 C12 1.489(3) . ?
C10 C11 1.392(3) . ?
C12 C13 1.354(3) . ?
C13 C14 1.493(3) . ?
C14 C19 1.387(3) . ?
C14 C15 1.397(3) . ?
C15 C16 1.374(3) . ?
C16 C17 1.388(3) . ?
C17 C18 1.385(3) . ?
C18 C19 1.393(3) . ?

loop_
_cod_related_entry_id
_cod_related_entry_database
_cod_related_entry_code
1 ChemSpider 21142498
